data_7060102
loop_
_publ_author_name
'Mayer, Jo\~ao C. P.'
'Acunha, Thiago V.'
'Rodrigues, Oscar E. D.'
'Back, Davi F.'
'Chaves, Ot\'avio A.'
'Dornelles, Luciano'
'Iglesias, Bernardo A.'

_publ_section_title
;
 Synthesis, spectroscopic characterization and DNA/HSA binding studies of
 (phenyl/naphthyl)ethenyl-substituted 1,3,4-oxadiazolyl-1,2,4-oxadiazoles
;
_journal_issue 1
_journal_name_full 'New Journal of Chemistry'
_journal_page_first 471
_journal_page_last 484
_journal_paper_doi 10.1039/D0NJ04530F
_journal_volume 45
_journal_year 2021
_chemical_formula_moiety 'C18 H12 N4 O2'
_chemical_formula_sum 'C18 H12 N4 O2'
_chemical_formula_weight 316.32
_chemical_melting_point ?
_chemical_name_common ' phenyl phenylethenyl oxadiazol oxadiazole'
_chemical_name_systematic
;
(E)-3-phenyl-5-[5-(2-phenylethenyl)-1,3,4-oxadiazol-2-yl]-1,2,4-oxadiazole
;
_space_group_IT_number 14
_space_group_name_Hall '-P 2ybc'
_space_group_name_H-M_alt 'P 1 21/c 1'
_symmetry_cell_setting monoclinic
_symmetry_space_group_name_Hall '-P 2ybc'
_symmetry_space_group_name_H-M 'P 1 21/c 1'
_atom_sites_solution_hydrogens geom
_atom_sites_solution_primary direct
_atom_sites_solution_secondary difmap
_audit_conform_dict_location ftp://ftp.iucr.org/pub/cif_core.dic
_audit_conform_dict_name cif_core.dic
_audit_conform_dict_version 2.3
_audit_creation_date 2016-06-20T15:53:50-00:00
_audit_creation_method 'WinGX routine CIF_UPDATE'
_audit_update_record
;
2020-09-04 deposited with the CCDC.	2020-11-24 downloaded from the CCDC.
;
_cell_angle_alpha 90
_cell_angle_beta 94.541(3)
_cell_angle_gamma 90
_cell_formula_units_Z 4
_cell_length_a 15.8581(13)
_cell_length_b 4.2689(3)
_cell_length_c 22.0230(18)
_cell_measurement_reflns_used 9896
_cell_measurement_temperature 100(2)
_cell_measurement_theta_max 26.589
_cell_measurement_theta_min 2.341
_cell_volume 1486.2(2)
_computing_cell_refinement 'SAINT V8.34A (Bruker AXS Inc., 2013)'
_computing_data_collection 'Bruker Instrument Service v4.2.7'
_computing_data_reduction 'SAINT V8.34A (Bruker AXS Inc., 2013)'
_computing_molecular_graphics 'Diamond (version 3.2i; Crystal Impact G'
_computing_structure_refinement 'SHELXL-97 (Sheldrick, 1997)'
_computing_structure_solution 'SHELXL97 (Sheldrick, 1997)'
_diffrn_ambient_temperature 100(2)
_diffrn_detector_area_resol_mean 10.4167
_diffrn_measured_fraction_theta_full 0.998
_diffrn_measured_fraction_theta_max 0.998
_diffrn_measurement_device_type 'Bruker D8 Venture Photon 100 diffractometer'
_diffrn_measurement_method '2\% \f & \w scans'
_diffrn_radiation_monochromator 'Montel type 2-dim beam shaping X ray optics'
_diffrn_radiation_type MoK\a
_diffrn_radiation_wavelength 0.71073
_diffrn_reflns_av_R_equivalents 0.0768
_diffrn_reflns_av_unetI/netI 0.0926
_diffrn_reflns_limit_h_max 20
_diffrn_reflns_limit_h_min -20
_diffrn_reflns_limit_k_max 5
_diffrn_reflns_limit_k_min -5
_diffrn_reflns_limit_l_max 28
_diffrn_reflns_limit_l_min -28
_diffrn_reflns_number 12694
_diffrn_reflns_theta_full 27.13
_diffrn_reflns_theta_max 27.13
_diffrn_reflns_theta_min 2.34
_diffrn_source 'micro-focus tube'
_exptl_absorpt_coefficient_mu 0.096
_exptl_absorpt_correction_T_max 0.862
_exptl_absorpt_correction_T_min 0.6741
_exptl_absorpt_correction_type multi-scan
_exptl_absorpt_process_details
;
SADABS (version 2012/1; Bruker, 2012) was used to perform the numerical
        absorption correction based on the indexed faces of the crystal.
;
_exptl_crystal_colour colourless
_exptl_crystal_density_diffrn 1.414
_exptl_crystal_density_meas ?
_exptl_crystal_density_method 'not measured'
_exptl_crystal_description tabular
_exptl_crystal_F_000 656
_exptl_crystal_size_max 0.373
_exptl_crystal_size_mid 0.104
_exptl_crystal_size_min 0.08
_refine_diff_density_max 0.243
_refine_diff_density_min -0.333
_refine_diff_density_rms 0.066
_refine_ls_extinction_coef none
_refine_ls_extinction_method none
_refine_ls_goodness_of_fit_ref 1.015
_refine_ls_hydrogen_treatment constr
_refine_ls_matrix_type full
_refine_ls_number_parameters 217
_refine_ls_number_reflns 3290
_refine_ls_number_restraints 0
_refine_ls_restrained_S_all 1.015
_refine_ls_R_factor_all 0.1129
_refine_ls_R_factor_gt 0.0572
_refine_ls_shift/su_max 0.001
_refine_ls_shift/su_mean 0
_refine_ls_structure_factor_coef Fsqd
_refine_ls_weighting_details 'calc w=1/[\s^2^(Fo^2^)+(0.0504P)^2^+0.7209P] where P=(Fo^2^+2Fc^2^)/3'
_refine_ls_weighting_scheme calc
_refine_ls_wR_factor_gt 0.1129
_refine_ls_wR_factor_ref 0.1344
_reflns_number_gt 2103
_reflns_number_total 3290
_reflns_threshold_expression >2sigma(I)
_cod_data_source_file d0nj04530f2.cif
_cod_data_source_block p21c
_cod_depositor_comments
;
The following automatic conversions were performed:

data item '_chemical_melting_point' value 'none' was changed to '?'
-- the value is undefined or not given.

data item '_exptl_crystal_density_meas' value 'none' was changed to
'?' -- the value is perceived as not measured.

Automatic conversion script
Id: cif_fix_values 7556 2019-12-06 15:28:31Z antanas 

 Adding full bibliography for 7060102.cif.
;
_cod_original_sg_symbol_Hall -P2ybc
_cod_original_sg_symbol_H-M P21/c
_cod_database_code 7060102

loop_
_symmetry_equiv_pos_as_xyz
'x, y, z'
'-x, y+1/2, -z+1/2'
'-x, -y, -z'
'x, -y-1/2, z-1/2'

loop_
_atom_site_label
_atom_site_type_symbol
_atom_site_fract_x
_atom_site_fract_y
_atom_site_fract_z
_atom_site_U_iso_or_equiv
_atom_site_adp_type
_atom_site_occupancy
_atom_site_symmetry_multiplicity
_atom_site_calc_flag
_atom_site_refinement_flags
_atom_site_disorder_assembly
_atom_site_disorder_group
O12 O -0.12647(8) 0.5831(4) 0.91707(7) 0.0194(4) Uani 1 1 d . . .
O1 O -0.30096(9) 0.7824(4) 1.00495(7) 0.0247(4) Uani 1 1 d . . .
N15 N -0.08828(10) 0.2332(5) 0.98885(9) 0.0214(5) Uani 1 1 d . . .
N14 N -0.16245(10) 0.3817(5) 1.00442(9) 0.0205(5) Uani 1 1 d . . .
N2 N -0.36967(10) 0.9840(5) 0.98863(9) 0.0249(5) Uani 1 1 d . . .
N4 N -0.28376(10) 0.9561(4) 0.91149(8) 0.0178(4) Uani 1 1 d . . .
C13 C -0.18136(12) 0.5809(5) 0.96172(10) 0.0184(5) Uani 1 1 d . . .
C6 C -0.41688(12) 1.2804(5) 0.89848(10) 0.0186(5) Uani 1 1 d . . .
C19 C 0.09966(12) 0.3947(6) 0.82278(11) 0.0213(5) Uani 1 1 d . . .
C5 C -0.25467(12) 0.7825(5) 0.95631(10) 0.0176(5) Uani 1 1 d . . .
C17 C 0.00420(12) 0.2930(5) 0.90559(10) 0.0207(5) Uani 1 1 d . . .
H17 H 0.0408 0.1364 0.9207 0.025 Uiso 1 1 calc R . .
C18 C 0.02283(12) 0.4429(5) 0.85498(10) 0.0203(5) Uani 1 1 d . . .
H18 H -0.016 0.5898 0.8388 0.024 Uiso 1 1 calc R . .
C3 C -0.35709(12) 1.0764(5) 0.93337(10) 0.0175(5) Uani 1 1 d . . .
C16 C -0.06899(12) 0.3592(5) 0.93793(10) 0.0185(5) Uani 1 1 d . . .
C8 C -0.55308(13) 1.5345(6) 0.88844(11) 0.0251(6) Uani 1 1 d . . .
H8 H -0.6047 1.5797 0.9037 0.03 Uiso 1 1 calc R . .
C7 C -0.49447(12) 1.3506(6) 0.92170(11) 0.0231(5) Uani 1 1 d . . .
H7 H -0.5065 1.2733 0.9595 0.028 Uiso 1 1 calc R . .
C10 C -0.45768(12) 1.5855(6) 0.80958(11) 0.0222(5) Uani 1 1 d . . .
H10 H -0.4453 1.6676 0.7722 0.027 Uiso 1 1 calc R . .
C20 C 0.10311(13) 0.5225(6) 0.76510(11) 0.0270(6) Uani 1 1 d . . .
H20 H 0.0572 0.6359 0.7479 0.032 Uiso 1 1 calc R . .
C9 C -0.53501(13) 1.6510(6) 0.83259(11) 0.0253(6) Uani 1 1 d . . .
H9 H -0.5746 1.7738 0.8102 0.03 Uiso 1 1 calc R . .
C11 C -0.39920(12) 1.3982(5) 0.84236(10) 0.0186(5) Uani 1 1 d . . .
H11 H -0.3479 1.3514 0.8266 0.022 Uiso 1 1 calc R . .
C21 C 0.17405(14) 0.4838(6) 0.73267(12) 0.0330(7) Uani 1 1 d . . .
H21 H 0.1751 0.5665 0.6937 0.04 Uiso 1 1 calc R . .
C22 C 0.24276(14) 0.3223(7) 0.75862(13) 0.0358(7) Uani 1 1 d . . .
H22 H 0.2907 0.2979 0.7373 0.043 Uiso 1 1 calc R . .
C24 C 0.16975(13) 0.2295(6) 0.84837(12) 0.0291(6) Uani 1 1 d . . .
H24 H 0.1687 0.1419 0.887 0.035 Uiso 1 1 calc R . .
C23 C 0.24069(14) 0.1962(7) 0.81628(13) 0.0374(7) Uani 1 1 d . . .
H23 H 0.2875 0.088 0.8337 0.045 Uiso 1 1 calc R . .

loop_
_atom_site_aniso_label
_atom_site_aniso_U_11
_atom_site_aniso_U_22
_atom_site_aniso_U_33
_atom_site_aniso_U_23
_atom_site_aniso_U_13
_atom_site_aniso_U_12
O12 0.0175(7) 0.0205(9) 0.0203(9) 0.0000(7) 0.0026(6) 0.0002(6)
O1 0.0212(7) 0.0298(10) 0.0240(9) 0.0057(8) 0.0069(7) 0.0027(7)
N15 0.0192(8) 0.0236(11) 0.0211(11) 0.0009(9) -0.0009(8) 0.0011(8)
N14 0.0186(8) 0.0220(11) 0.0208(11) -0.0009(9) 0.0004(8) -0.0026(8)
N2 0.0216(9) 0.0280(12) 0.0254(12) 0.0044(10) 0.0039(8) 0.0042(9)
N4 0.0141(8) 0.0178(10) 0.0218(11) -0.0015(9) 0.0037(7) -0.0030(7)
C13 0.0186(10) 0.0184(12) 0.0187(13) -0.0016(11) 0.0049(9) -0.0057(9)
C6 0.0174(10) 0.0169(12) 0.0216(12) -0.0031(11) 0.0029(9) -0.0040(9)
C19 0.0147(9) 0.0232(13) 0.0255(13) -0.0070(11) -0.0013(9) -0.0018(9)
C5 0.0165(9) 0.0196(12) 0.0175(12) -0.0007(11) 0.0062(9) -0.0059(9)
C17 0.0169(10) 0.0210(12) 0.0232(13) -0.0024(11) -0.0037(9) 0.0010(9)
C18 0.0168(9) 0.0223(13) 0.0212(13) -0.0046(11) -0.0022(9) 0.0002(9)
C3 0.0172(9) 0.0188(12) 0.0168(12) -0.0026(10) 0.0025(9) -0.0068(9)
C16 0.0187(10) 0.0161(12) 0.0196(13) -0.0001(10) -0.0051(9) -0.0021(9)
C8 0.0179(10) 0.0290(14) 0.0294(14) -0.0037(12) 0.0077(10) 0.0007(10)
C7 0.0207(10) 0.0257(13) 0.0239(13) -0.0032(11) 0.0070(10) -0.0017(10)
C10 0.0208(10) 0.0251(13) 0.0210(13) -0.0016(11) 0.0030(9) -0.0031(10)
C20 0.0202(10) 0.0320(15) 0.0290(15) -0.0013(13) 0.0031(10) -0.0012(10)
C9 0.0180(10) 0.0261(14) 0.0317(15) -0.0040(12) -0.0001(10) 0.0013(10)
C11 0.0141(9) 0.0221(13) 0.0197(13) -0.0043(11) 0.0027(9) -0.0023(9)
C21 0.0263(11) 0.0401(16) 0.0338(16) -0.0048(14) 0.0104(11) -0.0089(12)
C22 0.0215(11) 0.0408(17) 0.0469(19) -0.0140(15) 0.0141(12) -0.0012(11)
C24 0.0240(11) 0.0355(16) 0.0272(14) -0.0053(13) -0.0019(10) 0.0063(11)
C23 0.0197(11) 0.0420(17) 0.0499(19) -0.0100(15) -0.0003(12) 0.0085(11)

loop_
_atom_type_symbol
_atom_type_description
_atom_type_scat_dispersion_real
_atom_type_scat_dispersion_imag
_atom_type_scat_source
C C 0.0033 0.0016 'International Tables Vol C Tables 4.2.6.8 and 6.1.1.4'
H H 0 0 'International Tables Vol C Tables 4.2.6.8 and 6.1.1.4'
N N 0.0061 0.0033 'International Tables Vol C Tables 4.2.6.8 and 6.1.1.4'
O O 0.0106 0.006 'International Tables Vol C Tables 4.2.6.8 and 6.1.1.4'

loop_
_geom_angle_atom_site_label_1
_geom_angle_atom_site_label_2
_geom_angle_atom_site_label_3
_geom_angle
_geom_angle_site_symmetry_1
_geom_angle_site_symmetry_3
_geom_angle_publ_flag
C13 O12 C16 101.45(16) . . ?
C5 O1 N2 104.81(16) . . ?
C16 N15 N14 106.42(18) . . ?
C13 N14 N15 105.77(17) . . ?
C3 N2 O1 104.41(16) . . ?
C5 N4 C3 101.83(17) . . ?
N14 C13 O12 113.99(18) . . ?
N14 C13 C5 126.46(19) . . ?
O12 C13 C5 119.49(19) . . ?
C11 C6 C7 119.6(2) . . ?
C11 C6 C3 121.18(18) . . ?
C7 C6 C3 119.2(2) . . ?
C20 C19 C24 118.7(2) . . ?
C20 C19 C18 118.7(2) . . ?
C24 C19 C18 122.6(2) . . ?
N4 C5 O1 115.14(18) . . ?
N4 C5 C13 129.97(19) . . ?
O1 C5 C13 114.87(19) . . ?
C18 C17 C16 124.0(2) . . ?
C17 C18 C19 125.4(2) . . ?
N2 C3 N4 113.8(2) . . ?
N2 C3 C6 121.88(18) . . ?
N4 C3 C6 124.29(19) . . ?
N15 C16 O12 112.36(17) . . ?
N15 C16 C17 126.9(2) . . ?
O12 C16 C17 120.75(19) . . ?
C9 C8 C7 119.98(19) . . ?
C8 C7 C6 120.1(2) . . ?
C11 C10 C9 120.0(2) . . ?
C19 C20 C21 121.1(2) . . ?
C8 C9 C10 120.3(2) . . ?
C10 C11 C6 120.09(18) . . ?
C22 C21 C20 119.6(2) . . ?
C21 C22 C23 120.1(2) . . ?
C23 C24 C19 120.0(2) . . ?
C22 C23 C24 120.6(2) . . ?

loop_
_geom_bond_atom_site_label_1
_geom_bond_atom_site_label_2
_geom_bond_distance
_geom_bond_site_symmetry_2
_geom_bond_publ_flag
O12 C13 1.364(2) . ?
O12 C16 1.374(2) . ?
O1 C5 1.346(2) . ?
O1 N2 1.413(2) . ?
N15 C16 1.302(3) . ?
N15 N14 1.402(2) . ?
N14 C13 1.286(3) . ?
N2 C3 1.310(3) . ?
N4 C5 1.290(3) . ?
N4 C3 1.392(2) . ?
C13 C5 1.444(3) . ?
C6 C11 1.384(3) . ?
C6 C7 1.402(3) . ?
C6 C3 1.460(3) . ?
C19 C20 1.388(3) . ?
C19 C24 1.397(3) . ?
C19 C18 1.472(3) . ?
C17 C18 1.339(3) . ?
C17 C16 1.437(3) . ?
C8 C9 1.378(3) . ?
C8 C7 1.382(3) . ?
C10 C11 1.384(3) . ?
C10 C9 1.392(3) . ?
C20 C21 1.389(3) . ?
C21 C22 1.375(4) . ?
C22 C23 1.382(4) . ?
C24 C23 1.382(3) . ?
